data_4060781
_publ_section_title
;
An unprecedented luminescent two-dimensional coordination polymer with an approx
rectangular molecular grid containing copper(i)-olefin bond as bridging spacer
;
_journal_name_full Organometallics
_journal_paper_doi 10.1021/om010665p
_journal_year 2002
_chemical_formula_sum 'C7 H7 Cl Cu N'
_chemical_formula_weight 204.13
_space_group_IT_number 14
_symmetry_cell_setting monoclinic
_symmetry_space_group_name_Hall '-P 2ybc'
_symmetry_space_group_name_H-M 'P 1 21/c 1'
_cell_angle_alpha 90.00
_cell_angle_beta 109.494(11)
_cell_angle_gamma 90.00
_cell_formula_units_Z 4
_cell_length_a 7.9377(11)
_cell_length_b 9.4600(12)
_cell_length_c 10.7491(12)
_cell_measurement_temperature 295(2)
_cell_volume 760.89(17)
_diffrn_ambient_temperature 295(2)
_exptl_crystal_density_diffrn 1.782
_cod_depositor_comments
;
The following automatic conversions were performed:
'_symmetry_cell_setting' value 'Monoclinic' changed to 'monoclinic'
according to '/home/saulius/struct/CIF-dictionaries/cif_core.dic'
dictionary named 'cif_core.dic' version 2.4.1 from 2010-06-29.

Automatic conversion script
Id: cif_fix_enum 1527 2010-12-29 10:47:43Z saulius 
;
_cod_original_sg_symbol_H-M 'P 21/c'
_cod_database_code 4060781

loop_
_symmetry_equiv_pos_as_xyz
'x, y, z'
'-x, y+1/2, -z+1/2'
'-x, -y, -z'
'x, -y-1/2, z-1/2'

loop_
_atom_site_label
_atom_site_type_symbol
_atom_site_fract_x
_atom_site_fract_y
_atom_site_fract_z
_atom_site_U_iso_or_equiv
_atom_site_adp_type
_atom_site_occupancy
_atom_site_symmetry_multiplicity
_atom_site_calc_flag
_atom_site_refinement_flags
_atom_site_disorder_assembly
_atom_site_disorder_group
Cu1 Cu 0.14966(4) 0.11782(4) 0.07354(3) 0.03583(12) Uani 1 1 d . . .
Cl1 Cl -0.10598(9) 0.07563(8) 0.11617(7) 0.04078(18) Uani 1 1 d . . .
N1 N 0.3399(3) 0.0088(2) 0.2103(2) 0.0341(5) Uani 1 1 d . . .
C1 C 0.0809(4) 0.2928(3) -0.0407(3) 0.0486(8) Uani 1 1 d . . .
H1A H 0.0110 0.2776 -0.1328 0.058 Uiso 1 1 calc R . .
H1B H 0.0412 0.3735 -0.0021 0.058 Uiso 1 1 calc R . .
C2 C 0.2611(4) 0.2751(3) -0.0071(3) 0.0402(7) Uani 1 1 d . . .
H2A H 0.3008 0.2438 -0.0797 0.048 Uiso 1 1 calc R . .
C3 C 0.6032(4) -0.1457(3) 0.4026(3) 0.0327(6) Uani 1 1 d . . .
C4 C 0.4265(4) -0.1451(3) 0.3969(3) 0.0365(6) Uani 1 1 d . . .
H4A H 0.3921 -0.1976 0.4575 0.044 Uiso 1 1 calc R . .
C5 C 0.3007(4) -0.0669(3) 0.3017(3) 0.0365(6) Uani 1 1 d . . .
H5A H 0.1834 -0.0671 0.3013 0.044 Uiso 1 1 calc R . .
C6 C 0.5100(4) 0.0057(3) 0.2143(3) 0.0417(7) Uani 1 1 d . . .
H6A H 0.5400 0.0566 0.1507 0.050 Uiso 1 1 calc R . .
C7 C 0.6430(4) -0.0677(3) 0.3064(3) 0.0396(7) Uani 1 1 d . . .
H7A H 0.7592 -0.0654 0.3044 0.048 Uiso 1 1 calc R . .

loop_
_atom_site_aniso_label
_atom_site_aniso_U_11
_atom_site_aniso_U_22
_atom_site_aniso_U_33
_atom_site_aniso_U_23
_atom_site_aniso_U_13
_atom_site_aniso_U_12
Cu1 0.02791(18) 0.0333(2) 0.0422(2) 0.00473(15) 0.00619(14) -0.00168(14)
Cl1 0.0305(3) 0.0476(4) 0.0465(4) -0.0065(3) 0.0159(3) 0.0002(3)
N1 0.0297(11) 0.0342(12) 0.0360(12) 0.0037(10) 0.0079(9) 0.0028(10)
C1 0.0492(18) 0.0375(17) 0.0433(17) 0.0113(14) -0.0057(13) -0.0070(14)
C2 0.0493(17) 0.0365(15) 0.0314(14) 0.0031(12) 0.0090(12) -0.0124(13)
C3 0.0386(15) 0.0258(13) 0.0323(13) -0.0038(10) 0.0100(11) 0.0023(11)
C4 0.0412(15) 0.0329(15) 0.0371(15) 0.0026(11) 0.0152(12) -0.0004(12)
C5 0.0277(13) 0.0377(15) 0.0432(15) 0.0002(13) 0.0104(12) -0.0017(12)
C6 0.0364(15) 0.0444(17) 0.0476(17) 0.0136(14) 0.0183(13) 0.0046(13)
C7 0.0285(14) 0.0440(16) 0.0479(17) 0.0082(14) 0.0149(12) 0.0075(12)

loop_
_geom_bond_atom_site_label_1
_geom_bond_atom_site_label_2
_geom_bond_distance
_geom_bond_site_symmetry_2
_geom_bond_publ_flag
Cu1 N1 2.006(2) . ?
Cu1 C1 2.025(3) . ?
Cu1 C2 2.064(3) . ?
Cu1 Cl1 2.2599(8) . ?
Cu1 Cl1 2.6751(8) 3 ?
Cl1 Cu1 2.6751(8) 3 ?
N1 C5 1.334(3) . ?
N1 C6 1.337(3) . ?
C1 C2 1.364(4) . ?
C2 C3 1.475(4) 2_655 ?
C3 C4 1.383(4) . ?
C3 C7 1.391(4) . ?
C3 C2 1.475(4) 2_645 ?
C4 C5 1.381(4) . ?
C6 C7 1.371(4) . ?
